data_2311994
loop_
_publ_author_name
'Cigler, Andrew J.'
'Kaduk, James A.'

_publ_section_title
;
 Dilithium (citrate) crystals and their relatives.
;
_journal_issue 'Pt 10'
_journal_name_full 'Acta crystallographica. Section C, Structural chemistry'
_journal_page_first 1160
_journal_page_last 1170
_journal_paper_doi 10.1107/S2053229618012597
_journal_volume 74
_journal_year 2018
_chemical_formula_analytical 'C6 H6 Li2 O7'
_chemical_formula_moiety 'Li2 H C6 H5 O7'
_chemical_formula_structural 'Li2 H C6 H5 O7'
_chemical_formula_sum 'C6 H6 Li2 O7'
_chemical_formula_weight 203.99
_chemical_name_common 'dilithium hydrogen citrate'
_space_group_IT_number 2
_space_group_name_Hall '-P 1'
_space_group_name_H-M_alt 'P -1'
_symmetry_cell_setting triclinic
_symmetry_space_group_name_Hall '-P 1'
_symmetry_space_group_name_H-M 'P -1'
_audit_creation_date 2017-04-21T14:00
_audit_creation_method 'from EXP file using GSAS2CIF'
_audit_update_record
;
2017-04-21T14:00  Initial CIF as created by GSAS2CIF

2017-05-04 # Formatted by publCIF
;
_cell_angle_alpha 93.898(10)
_cell_angle_beta 106.056(9)
_cell_angle_gamma 97.624(8)
_cell_formula_units_Z 2
_cell_length_a 6.5872(8)
_cell_length_b 6.2997(8)
_cell_length_c 9.8321(9)
_cell_measurement_temperature 300
_cell_volume 386.27(8)
_computing_structure_refinement GSAS
_computing_structure_solution EXPO2014
_diffrn_ambient_temperature 300
_diffrn_detector 'Si strip'
_diffrn_detector_type Xcelerator
_diffrn_measurement_device_type 'PANalytical Empyrean'
_diffrn_radiation_polarisn_ratio 0.5
_diffrn_radiation_probe x-ray
_diffrn_source 'sealed X-ray tube'
_diffrn_source_target Mo
_diffrn_source_type 'PANalytical Empyrean'
_exptl_absorpt_coefficient_mu 0.05
_exptl_absorpt_correction_T_max 1.00000
_exptl_absorpt_correction_T_min 1.00000
_exptl_absorpt_process_details
;   GSAS Absorption/surface roughness correction: function number 0
 No correction is applied.
;
_exptl_crystal_density_diffrn 1.754
_pd_block_id 2017-04-21T14:00|KADU1690|James_A._Kaduk|nccpan
_pd_calc_method 'Rietveld Refinement'
_pd_char_colour white
_pd_instr_dist_spec/detc 240
_pd_instr_dist_src/spec 240
_pd_meas_2theta_range_inc 0.01671
_pd_meas_2theta_range_max 49.99084
_pd_meas_2theta_range_min 1.0109
_pd_meas_number_of_points 2932
_pd_meas_scan_method step
_pd_phase_name 'Li2 H C6 H5 O7'
_pd_prep_temperature 394
_pd_proc_2theta_range_inc 0.01671
_pd_proc_2theta_range_max 49.99084
_pd_proc_2theta_range_min 1.0109
_pd_proc_info_datetime 2017-04-21T14:00:19
_pd_proc_ls_background_function
;   GSAS Background function number 1 with  1 terms.
 Shifted Chebyshev function of 1st kind
      1:    729.094    
;
_pd_proc_ls_peak_cutoff 0.01000
_pd_proc_ls_profile_function
;
 CW Profile function number 4 with  27 terms
 Pseudovoigt profile coefficients as parameterized in
 P. Thompson, D.E. Cox & J.B. Hastings (1987). J. Appl. Cryst.,20,79-83.
 Asymmetry correction of L.W. Finger, D.E. Cox & A. P. Jephcoat (1994).
 J. Appl. Cryst.,27,892-900.
 Microstrain broadening by P.W. Stephens,  (1999). J. Appl. Cryst.,32,281-289.
 #1(GU)   =  186.900 #2(GV)   =    0.000 #3(GW)   =    0.100
 #4(GP)   =    0.000 #5(LX)   =    1.617 #6(ptec) =     0.00
 #7(trns) =     0.00 #8(shft) =   0.0000 #9(sfec) =     0.00
 #10(S/L) =   0.0160 #11(H/L) =   0.0160 #12(eta) =   1.0000
 Peak tails are ignored  where the intensity is below 0.0100 times the peak
   Aniso. broadening axis   0.0   0.0   1.0
;
_pd_proc_ls_prof_R_factor 0.0536
_pd_proc_ls_prof_wR_expected 0.0249
_pd_proc_ls_prof_wR_factor 0.0729
_pd_proc_number_of_points 2932
_pd_spec_mounting 'glass capillary'
_pd_spec_mount_mode transmission
_pd_spec_shape cylinder
_pd_spec_size_axial 12
_pd_spec_size_equat 1
_pd_spec_size_thick 1
_refine_ls_goodness_of_fit_all 3.08
_refine_ls_hydrogen_treatment refU
_refine_ls_matrix_type full
_refine_ls_number_parameters 63
_refine_ls_number_restraints 35
_refine_ls_R_Fsqd_factor 0.26200
_refine_ls_shift/su_max 0.03
_refine_ls_shift/su_mean 0.01
_refine_ls_weighting_scheme sigma
_reflns_d_resolution_high 0.839
_reflns_d_resolution_low 9.391
_reflns_limit_h_max 7
_reflns_limit_h_min 0
_reflns_limit_k_max 7
_reflns_limit_k_min -7
_reflns_limit_l_max 11
_reflns_limit_l_min -11
_reflns_number_total 2725
_cod_data_source_file ov3116sup2.cif
_cod_data_source_block KADU1690_publ
_cod_original_cell_volume 386.27(4)
_cod_database_code 2311994
_publcif_datablock.id {f5d1667e-ac3d-4fb4-8d29-af62ab28acdc}

_gsas_exptl_extinct_corr_t_min 1.00000
_gsas_exptl_extinct_corr_t_max 1.00000
_publcif_info_exptl_table_max_cols 4
_publcif_info_exptl_table_use_headnotes n

loop_
_symmetry_equiv_pos_site_id
_symmetry_equiv_pos_as_xyz
1 +x,+y,+z
-1 -x,-y,-z

loop_
_atom_site_type_symbol
_atom_site_label
_atom_site_fract_x
_atom_site_fract_y
_atom_site_fract_z
_atom_site_occupancy
_atom_site_thermal_displace_type
_atom_site_U_iso_or_equiv
_atom_site_symmetry_multiplicity
C C1 1.1217(20) 0.5540(25) 0.3149(13) 1.0 Uiso 0.0786(33) 2
C C2 0.9936(25) 0.6945(28) 0.3772(11) 1.0 Uiso 0.168(11) 2
C C3 0.7861(18) 0.7241(17) 0.2661(10) 1.0 Uiso 0.168(11) 2
C C4 0.7058(23) 0.9190(26) 0.3252(15) 1.0 Uiso 0.168(11) 2
C C5 0.4844(23) 0.9533(23) 0.2436(14) 1.0 Uiso 0.0786(33) 2
C C6 0.8458(28) 0.7754(22) 0.1288(13) 1.0 Uiso 0.0786(33) 2
H H7 1.09510 0.85914 0.41957 1.0 Uiso 0.219(14) 2
H H8 0.94905 0.61729 0.46869 1.0 Uiso 0.219(14) 2
H H9 0.82312 1.07038 0.32739 1.0 Uiso 0.219(14) 2
H H10 0.70165 0.89912 0.43883 1.0 Uiso 0.219(14) 2
O O11 1.3003(20) 0.5239(29) 0.4003(15) 1.0 Uiso 0.0786(33) 2
O O12 1.0236(23) 0.4199(24) 0.2071(14) 1.0 Uiso 0.0786(33) 2
O O13 0.4414(23) 1.1353(20) 0.2736(16) 1.0 Uiso 0.0786(33) 2
O O14 0.3704(21) 0.8412(23) 0.1276(13) 1.0 Uiso 0.0786(33) 2
O O15 0.9264(30) 0.9688(25) 0.1191(18) 1.0 Uiso 0.0786(33) 2
O O16 0.7661(21) 0.6463(22) 0.0174(14) 1.0 Uiso 0.0786(33) 2
O O17 0.6314(30) 0.5348(24) 0.2446(16) 1.0 Uiso 0.0786(33) 2
H H18 0.62636 0.43679 0.3068 1.0 Uiso 0.102(4) 2
Li Li19 0.539(4) 0.389(4) -0.021(6) 1.0 Uiso 0.04 2
Li Li20 1.190(4) 1.071(5) 0.064(6) 1.0 Uiso 0.04 2
H H21 1.31801 0.33148 0.35516 1.0 Uiso 0.05 2

loop_
_atom_type_symbol
_atom_type_number_in_cell
_atom_type_scat_dispersion_real
_atom_type_scat_dispersion_imag
_atom_type_scat_Cromer_Mann_a1
_atom_type_scat_Cromer_Mann_a2
_atom_type_scat_Cromer_Mann_a3
_atom_type_scat_Cromer_Mann_a4
_atom_type_scat_Cromer_Mann_b1
_atom_type_scat_Cromer_Mann_b2
_atom_type_scat_Cromer_Mann_b3
_atom_type_scat_Cromer_Mann_b4
_atom_type_scat_Cromer_Mann_c
_atom_type_scat_source
C 12.0 0.000 0.000 2.31000 20.8439 1.02000 10.2075 1.58860 0.56870 0.86500 51.6512 0.21560 International_Tables_Vol_C
H 12.0 0.000 0.000 0.49300 10.5109 0.32291 26.1257 0.14019 3.14236 0.04081 57.7997 0.00304 International_Tables_Vol_C
O 14.0 0.000 0.000 3.04850 13.2771 2.28680 5.70110 1.54630 0.32390 0.86700 32.9089 0.25080 International_Tables_Vol_C
Li 4.0 0.000 0.000 1.12820 3.95460 0.75080 1.05240 0.61750 85.3905 0.46530 168.261 0.03770 International_Tables_Vol_C

loop_
_diffrn_radiation_wavelength
_diffrn_radiation_wavelength_wt
_diffrn_radiation_type
_diffrn_radiation_wavelength_id
0.709237 1.000 K\a~1~ 1
0.713647 0.500 K\a~2~ 2

loop_
_geom_angle_atom_site_label_1
_geom_angle_atom_site_label_2
_geom_angle_atom_site_label_3
_geom_angle
_geom_angle_site_symmetry_1
_geom_angle_site_symmetry_3
_geom_angle_publ_flag
C2 C1 O11 115.9(8) 1_555 1_555 n
C2 C1 O12 118.3(9) 1_555 1_555 n
O11 C1 O12 121.1(9) 1_555 1_555 n
C1 C2 C3 111.8(6) 1_555 1_555 n
C2 C3 C4 107.1(7) 1_555 1_555 n
C2 C3 C6 107.0(7) 1_555 1_555 n
C2 C3 O17 109.6(8) 1_555 1_555 n
C4 C3 C6 109.5(7) 1_555 1_555 n
C4 C3 O17 110.5(7) 1_555 1_555 n
C6 C3 O17 112.8(7) 1_555 1_555 n
C3 C4 C5 115.4(7) 1_555 1_555 n
C4 C5 O13 114.0(9) 1_555 1_555 n
C4 C5 O14 124.5(8) 1_555 1_555 n
O13 C5 O14 118.7(8) 1_555 1_555 n
C3 C6 O15 119.1(8) 1_555 1_555 n
C3 C6 O16 119.1(7) 1_555 1_555 n
O15 C6 O16 119.3(11) 1_555 1_555 n
C1 O11 H21 102.7(12) 1_555 1_555 n
C5 O13 Li20 85.4(10) 1_555 -1_676 n
C5 O14 Li19 125.9(18) 1_555 -1_665 n
C5 O14 Li20 94.3(19) 1_555 -1_676 n
Li19 O14 Li20 132.6(27) -1_665 -1_676 n
C6 O15 Li20 89.9(12) 1_555 1_554 n
C6 O15 Li20 128.8(14) 1_555 -1_776 n
Li20 O15 Li20 82.9(21) 1_554 -1_776 n
C6 O16 Li19 129.4(15) 1_555 1_555 n
C6 O16 Li19 97.9(17) 1_555 -1_665 n
C6 O16 Li20 78.5(18) 1_555 1_554 n
Li19 O16 Li19 47.6(15) 1_555 -1_665 n
Li19 O16 Li20 137.0(26) 1_555 1_554 n
Li19 O16 Li20 104.2(15) -1_665 1_554 n
C3 O17 H18 126.4(16) 1_555 1_555 n
C3 O17 Li19 91.2(8) 1_555 -1_665 n
H18 O17 Li19 142.4(14) 1_555 -1_665 n
O14 Li19 O16 107.1(8) -1_665 1_555 n
O14 Li19 O16 118.3(12) -1_665 -1_665 n
O14 Li19 O17 83.1(20) -1_665 -1_665 n
O16 Li19 O16 132.4(15) 1_555 -1_665 n
O16 Li19 O17 94.2(23) 1_555 -1_665 n
O16 Li19 O17 78.5(16) -1_665 -1_665 n
O13 Li20 O14 61.5(11) -1_676 -1_676 n
O13 Li20 O15 159.7(15) -1_676 1_556 n
O13 Li20 O15 102.8(24) -1_676 -1_776 n
O13 Li20 O16 101.2(20) -1_676 1_556 n
O14 Li20 O15 110.4(28) -1_676 1_556 n
O14 Li20 O15 102.0(10) -1_676 -1_776 n
O14 Li20 O16 135.2(10) -1_676 1_556 n
O15 Li20 O15 97.1(21) 1_556 -1_776 n
O15 Li20 O16 70.9(11) 1_556 1_556 n
O15 Li20 O16 122.6(10) -1_776 1_556 n

loop_
_geom_bond_atom_site_label_1
_geom_bond_atom_site_label_2
_geom_bond_distance
_geom_bond_site_symmetry_2
_geom_bond_publ_flag
C1 C2 1.5105(30) 1_555 n
C1 O11 1.288(8) 1_555 n
C1 O12 1.268(9) 1_555 n
C2 C1 1.5105(30) 1_555 n
C2 C3 1.5380(30) 1_555 n
C3 C2 1.5380(30) 1_555 n
C3 C4 1.5396(30) 1_555 n
C3 C6 1.5494(30) 1_555 n
C3 O17 1.424(9) 1_555 n
C4 C3 1.5396(30) 1_555 n
C4 C5 1.5095(30) 1_555 n
C5 C4 1.5095(30) 1_555 n
C5 O13 1.252(8) 1_555 n
C5 O14 1.280(8) 1_555 n
C6 C3 1.5494(30) 1_555 n
C6 O15 1.284(8) 1_555 n
C6 O16 1.259(9) 1_555 n
O11 C1 1.288(8) 1_555 n
O11 H21 1.294(17) 1_555 n
O12 C1 1.268(9) 1_555 n
O13 C5 1.252(8) 1_555 n
O13 Li20 2.23(6) -1_676 n
O14 C5 1.280(8) 1_555 n
O14 Li19 1.985(9) -1_665 n
O14 Li20 2.016(9) -1_676 n
O15 C6 1.284(8) 1_555 n
O15 Li20 1.74(5) 1_554 n
O15 Li20 1.993(9) -1_776 n
O16 C6 1.259(9) 1_555 n
O16 Li19 1.993(9) 1_555 n
O16 Li19 2.000(9) -1_665 n
O16 Li20 2.024(8) 1_554 n
O17 C3 1.424(9) 1_555 n
O17 H18 0.902(13) 1_555 n
O17 Li19 2.58(5) 1_555 n
O17 Li19 2.29(7) -1_665 n
H18 O17 0.902(13) 1_555 n
Li19 O14 1.985(9) -1_665 n
Li19 O16 1.993(9) 1_555 n
Li19 O16 2.000(9) -1_665 n
Li19 O17 2.58(5) 1_555 n
Li19 O17 2.29(7) -1_665 n
Li20 O13 2.23(6) -1_676 n
Li20 O14 2.016(9) -1_676 n
Li20 O15 1.74(5) 1_556 n
Li20 O15 1.993(9) -1_776 n
Li20 O16 2.024(8) 1_556 n
H21 O11 1.294(17) 1_555 n

loop_
_publcif_info_datablock.id
_publcif_info_datablock.publ_exptl
_publcif_info_datablock.publ_geom
_publcif_info_datablock.structure
{f5d1667e-ac3d-4fb4-8d29-af62ab28acdc} y y y

loop_
_publcif_info_cif.paper_type
CE

loop_
_publcif_info_tables.block_id
_publcif_info_tables.reference_item
{f5d1667e-ac3d-4fb4-8d29-af62ab28acdc} '_publcif_info_datablock.publ_exptl'
